data_7248306
loop_
_publ_author_name
'Dupont, Jennifer'
'Hartwig, Beppo'
'Le Barbu-Debus, Katia'
'Lepere, Valeria'
'Guillot, Regis'
'Suhm, Martin A.'
'Zehnacker, Anne'

_publ_section_title
;
 Homochiral <i>vs.</i> heterochiral preference in chiral self-recognition
 of cyclic diols.
;
_journal_issue 14
_journal_name_full 'Physical chemistry chemical physics : PCCP'
_journal_page_first 10610
_journal_page_last 10621
_journal_paper_doi 10.1039/d4cp00351a
_journal_volume 26
_journal_year 2024
_chemical_absolute_configuration ad
_chemical_formula_moiety 'C12 H16 O2'
_chemical_formula_sum 'C12 H16 O2'
_chemical_formula_weight 192.25
_space_group_crystal_system monoclinic
_space_group_IT_number 5
_space_group_name_Hall 'C 2y'
_space_group_name_H-M_alt 'C 1 2 1'
_atom_sites_solution_hydrogens geom
_atom_sites_solution_primary difmap
_audit_creation_method SHELXL-2019/3
_audit_update_record
;
2023-06-28 deposited with the CCDC.	2024-03-11 downloaded from the CCDC.
;
_cell_angle_alpha 90
_cell_angle_beta 116.7000(10)
_cell_angle_gamma 90
_cell_formula_units_Z 8
_cell_length_a 19.7972(5)
_cell_length_b 5.6454(2)
_cell_length_c 19.9238(5)
_cell_measurement_reflns_used 9910
_cell_measurement_temperature 100(1)
_cell_measurement_theta_max 66.51
_cell_measurement_theta_min 2.48
_cell_volume 1989.31(10)
_computing_cell_refinement 'Bruker SAINT'
_computing_data_collection 'Bruker APEX2'
_computing_data_reduction 'Bruker SAINT'
_computing_structure_refinement 'SHELXL-2019/2 (Sheldrick, 2019)'
_computing_structure_solution 'SHELXS-97 (Sheldrick 2008)'
_diffrn_ambient_temperature 100(1)
_diffrn_measured_fraction_theta_full 0.996
_diffrn_measured_fraction_theta_max 0.996
_diffrn_measurement_device_type 'Bruker VENTURE PHOTON100 CMOS'
_diffrn_measurement_method '\f and \w scans'
_diffrn_radiation_probe x-ray
_diffrn_radiation_type CuK\a
_diffrn_radiation_wavelength 1.54178
_diffrn_reflns_av_R_equivalents 0.0369
_diffrn_reflns_av_unetI/netI 0.0285
_diffrn_reflns_Laue_measured_fraction_full 0.996
_diffrn_reflns_Laue_measured_fraction_max 0.996
_diffrn_reflns_limit_h_max 23
_diffrn_reflns_limit_h_min -23
_diffrn_reflns_limit_k_max 6
_diffrn_reflns_limit_k_min -5
_diffrn_reflns_limit_l_max 23
_diffrn_reflns_limit_l_min -23
_diffrn_reflns_number 14782
_diffrn_reflns_point_group_measured_fraction_full 0.963
_diffrn_reflns_point_group_measured_fraction_max 0.963
_diffrn_reflns_theta_full 66.669
_diffrn_reflns_theta_max 66.669
_diffrn_reflns_theta_min 2.482
_exptl_absorpt_coefficient_mu 0.683
_exptl_absorpt_correction_T_max 0.9528
_exptl_absorpt_correction_T_min 0.8628
_exptl_absorpt_correction_type multi-scan
_exptl_absorpt_process_details 'Bruker APEX2'
_exptl_crystal_colour colorless
_exptl_crystal_density_diffrn 1.284
_exptl_crystal_description needle
_exptl_crystal_F_000 832
_exptl_crystal_size_max 0.260
_exptl_crystal_size_mid 0.030
_exptl_crystal_size_min 0.015
_refine_diff_density_max 0.174
_refine_diff_density_min -0.157
_refine_diff_density_rms 0.032
_refine_ls_abs_structure_details
;
 Flack x determined using 1324 quotients [(I+)-(I-)]/[(I+)+(I-)]
 (Parsons, Flack and Wagner, Acta Cryst. B69 (2013) 249-259).
;
_refine_ls_abs_structure_Flack 0.15(9)
_refine_ls_extinction_coef 0.00123(16)
_refine_ls_extinction_expression Fc^*^=kFc[1+0.001xFc^2^\l^3^/sin(2\q)]^-1/4^
_refine_ls_extinction_method 'SHELXL-2019/2 (Sheldrick 2019)'
_refine_ls_goodness_of_fit_ref 1.040
_refine_ls_hydrogen_treatment mixed
_refine_ls_matrix_type full
_refine_ls_number_parameters 262
_refine_ls_number_reflns 3416
_refine_ls_number_restraints 1
_refine_ls_restrained_S_all 1.040
_refine_ls_R_factor_all 0.0307
_refine_ls_R_factor_gt 0.0278
_refine_ls_shift/su_max 0.000
_refine_ls_shift/su_mean 0.000
_refine_ls_structure_factor_coef Fsqd
_refine_ls_weighting_details 'w=1/[\s^2^(Fo^2^)+(0.0330P)^2^+0.6834P] where P=(Fo^2^+2Fc^2^)/3'
_refine_ls_weighting_scheme calc
_refine_ls_wR_factor_gt 0.0656
_refine_ls_wR_factor_ref 0.0669
_reflns_Friedel_coverage 0.742
_reflns_Friedel_fraction_full 0.922
_reflns_Friedel_fraction_max 0.922
_reflns_number_gt 3233
_reflns_number_total 3416
_reflns_threshold_expression 'I > 2\s(I)'
_cod_data_source_file d4cp00351a3.cif
_cod_data_source_block RX
_cod_depositor_comments 'Adding full bibliography for 7248306.cif.'
_cod_original_sg_symbol_H-M 'C 2'
_cod_database_code 7248306
_shelx_space_group_comment
;
The symmetry employed for this shelxl refinement is uniquely defined
by the following loop, which should always be used as a source of
symmetry information in preference to the above space-group names.
They are only intended as comments.
;
_shelx_estimated_absorpt_t_min 0.848
_shelx_estimated_absorpt_t_max 0.990

loop_
_space_group_symop_operation_xyz
'x, y, z'
'-x, y, -z'
'x+1/2, y+1/2, z'
'-x+1/2, y+1/2, -z'

loop_
_atom_site_label
_atom_site_type_symbol
_atom_site_fract_x
_atom_site_fract_y
_atom_site_fract_z
_atom_site_U_iso_or_equiv
_atom_site_adp_type
_atom_site_occupancy
_atom_site_site_symmetry_order
_atom_site_calc_flag
_atom_site_refinement_flags_posn
_atom_site_refinement_flags_adp
_atom_site_refinement_flags_occupancy
_atom_site_disorder_assembly
_atom_site_disorder_group
C1 C 0.62498(11) 0.4016(4) 0.17848(11) 0.0135(4) Uani 1 1 d . . . . .
H1 H 0.612282 0.305120 0.132249 0.016 Uiso 1 1 calc R U . . .
C2 C 0.70990(11) 0.4471(4) 0.21668(11) 0.0179(4) Uani 1 1 d . . . . .
H2A H 0.737321 0.294520 0.231548 0.022 Uiso 1 1 calc R U . . .
H2B H 0.723601 0.542598 0.262667 0.022 Uiso 1 1 calc R U . . .
C3 C 0.73313(12) 0.5791(4) 0.16323(12) 0.0198(5) Uani 1 1 d . . . . .
H3A H 0.787972 0.613790 0.189279 0.024 Uiso 1 1 calc R U . . .
H3B H 0.723404 0.477514 0.119314 0.024 Uiso 1 1 calc R U . . .
C4 C 0.68919(11) 0.8099(4) 0.13658(11) 0.0191(5) Uani 1 1 d . . . . .
H4A H 0.701956 0.885212 0.098864 0.023 Uiso 1 1 calc R U . . .
H4B H 0.704234 0.919753 0.179649 0.023 Uiso 1 1 calc R U . . .
C5 C 0.60374(11) 0.7672(4) 0.10184(10) 0.0153(4) Uani 1 1 d . . . . .
H5A H 0.587840 0.674564 0.054977 0.018 Uiso 1 1 calc R U . . .
H5B H 0.577207 0.921516 0.088536 0.018 Uiso 1 1 calc R U . . .
C6 C 0.58032(11) 0.6337(3) 0.15533(10) 0.0130(4) Uani 1 1 d . . . . .
C7 C 0.49476(11) 0.5971(3) 0.11784(11) 0.0144(4) Uani 1 1 d . . . . .
C8 C 0.44811(11) 0.7740(4) 0.12342(11) 0.0187(4) Uani 1 1 d . . . . .
H8 H 0.470005 0.915062 0.150449 0.022 Uiso 1 1 calc R U . . .
C9 C 0.36990(12) 0.7456(4) 0.08981(12) 0.0232(5) Uani 1 1 d . . . . .
H9 H 0.338944 0.867148 0.094231 0.028 Uiso 1 1 calc R U . . .
C10 C 0.33713(12) 0.5428(4) 0.05022(12) 0.0243(5) Uani 1 1 d . . . . .
H10 H 0.283802 0.523177 0.027829 0.029 Uiso 1 1 calc R U . . .
C11 C 0.38250(12) 0.3677(4) 0.04332(12) 0.0221(5) Uani 1 1 d . . . . .
H11 H 0.360185 0.228147 0.015554 0.027 Uiso 1 1 calc R U . . .
C12 C 0.46041(11) 0.3950(4) 0.07674(11) 0.0173(4) Uani 1 1 d . . . . .
H12 H 0.490869 0.273377 0.071481 0.021 Uiso 1 1 calc R U . . .
C13 C 0.50928(11) 0.3398(3) 0.34525(11) 0.0138(4) Uani 1 1 d . . . . .
H13 H 0.488196 0.254621 0.375664 0.017 Uiso 1 1 calc R U . . .
C14 C 0.44382(11) 0.3861(4) 0.26821(10) 0.0161(4) Uani 1 1 d . . . . .
H14A H 0.422506 0.233087 0.243460 0.019 Uiso 1 1 calc R U . . .
H14B H 0.462632 0.472041 0.236647 0.019 Uiso 1 1 calc R U . . .
C15 C 0.38199(11) 0.5315(4) 0.27437(11) 0.0188(4) Uani 1 1 d . . . . .
H15A H 0.342190 0.569569 0.223366 0.023 Uiso 1 1 calc R U . . .
H15B H 0.358609 0.436923 0.300263 0.023 Uiso 1 1 calc R U . . .
C16 C 0.41358(11) 0.7601(4) 0.31760(11) 0.0181(4) Uani 1 1 d . . . . .
H16A H 0.373469 0.842200 0.325381 0.022 Uiso 1 1 calc R U . . .
H16B H 0.429569 0.865676 0.287677 0.022 Uiso 1 1 calc R U . . .
C17 C 0.48102(11) 0.7124(4) 0.39378(11) 0.0155(4) Uani 1 1 d . . . . .
H17A H 0.463606 0.622648 0.425793 0.019 Uiso 1 1 calc R U . . .
H17B H 0.501871 0.865270 0.418917 0.019 Uiso 1 1 calc R U . . .
C18 C 0.54388(11) 0.5714(3) 0.38629(10) 0.0131(4) Uani 1 1 d . . . . .
C19 C 0.61048(11) 0.5324(4) 0.46376(11) 0.0151(4) Uani 1 1 d . . . . .
C20 C 0.61512(12) 0.3358(4) 0.50777(11) 0.0195(5) Uani 1 1 d . . . . .
H20 H 0.576400 0.219321 0.489112 0.023 Uiso 1 1 calc R U . . .
C21 C 0.67559(13) 0.3074(4) 0.57864(11) 0.0244(5) Uani 1 1 d . . . . .
H21 H 0.678348 0.170277 0.607386 0.029 Uiso 1 1 calc R U . . .
C22 C 0.73175(12) 0.4774(4) 0.60759(12) 0.0247(5) Uani 1 1 d . . . . .
H22 H 0.772831 0.458134 0.656161 0.030 Uiso 1 1 calc R U . . .
C23 C 0.72752(12) 0.6753(5) 0.56521(12) 0.0263(5) Uani 1 1 d . . . . .
H23 H 0.765802 0.793055 0.584667 0.032 Uiso 1 1 calc R U . . .
C24 C 0.66717(12) 0.7029(4) 0.49386(12) 0.0217(5) Uani 1 1 d . . . . .
H24 H 0.664690 0.840261 0.465309 0.026 Uiso 1 1 calc R U . . .
O1 O 0.60194(8) 0.2730(3) 0.22651(7) 0.0170(3) Uani 1 1 d . . . . .
H100 H 0.6054(13) 0.132(5) 0.2209(10) 0.026 Uiso 1 1 calc R U . . .
O2 O 0.60230(7) 0.7824(2) 0.22030(7) 0.0146(3) Uani 1 1 d . . . . .
H101 H 0.5920(12) 0.709(3) 0.2544(11) 0.022 Uiso 1 1 calc R U . . .
O3 O 0.56523(8) 0.1888(3) 0.34090(8) 0.0163(3) Uani 1 1 d . . . . .
H102 H 0.5814(11) 0.253(3) 0.3080(13) 0.024 Uiso 1 1 calc R U . . .
O4 O 0.56943(8) 0.6978(3) 0.33910(7) 0.0153(3) Uani 1 1 d . . . . .
H103 H 0.5682(12) 0.843(5) 0.3460(10) 0.023 Uiso 1 1 calc R U . . .

loop_
_atom_site_aniso_label
_atom_site_aniso_U_11
_atom_site_aniso_U_22
_atom_site_aniso_U_33
_atom_site_aniso_U_23
_atom_site_aniso_U_13
_atom_site_aniso_U_12
C1 0.0161(10) 0.0114(11) 0.0130(9) -0.0005(7) 0.0066(8) -0.0002(8)
C2 0.0164(10) 0.0151(12) 0.0182(10) -0.0034(8) 0.0043(8) 0.0019(8)
C3 0.0144(10) 0.0219(13) 0.0232(11) -0.0052(8) 0.0086(9) -0.0015(8)
C4 0.0211(11) 0.0183(12) 0.0210(10) -0.0021(8) 0.0123(9) -0.0028(8)
C5 0.0208(10) 0.0115(11) 0.0152(9) 0.0001(8) 0.0096(8) 0.0006(8)
C6 0.0163(10) 0.0117(11) 0.0107(9) -0.0014(7) 0.0059(8) -0.0006(7)
C7 0.0178(10) 0.0142(11) 0.0125(9) 0.0059(7) 0.0080(8) 0.0019(8)
C8 0.0225(11) 0.0172(12) 0.0182(10) 0.0035(8) 0.0109(9) 0.0027(8)
C9 0.0211(11) 0.0284(14) 0.0231(11) 0.0103(9) 0.0127(9) 0.0102(9)
C10 0.0155(11) 0.0340(14) 0.0211(11) 0.0113(10) 0.0063(9) 0.0010(9)
C11 0.0205(11) 0.0219(13) 0.0186(10) 0.0050(8) 0.0041(9) -0.0047(9)
C12 0.0186(10) 0.0158(12) 0.0161(10) 0.0028(8) 0.0066(9) 0.0006(8)
C13 0.0177(10) 0.0095(11) 0.0160(10) 0.0011(7) 0.0091(8) 0.0003(7)
C14 0.0213(11) 0.0115(11) 0.0146(10) -0.0022(8) 0.0072(9) -0.0022(8)
C15 0.0169(10) 0.0196(12) 0.0176(10) 0.0018(8) 0.0057(9) 0.0005(8)
C16 0.0177(10) 0.0165(12) 0.0191(10) 0.0007(8) 0.0074(8) 0.0035(8)
C17 0.0204(10) 0.0107(11) 0.0167(10) -0.0003(7) 0.0095(8) 0.0008(7)
C18 0.0184(10) 0.0098(11) 0.0127(9) 0.0012(7) 0.0085(8) -0.0002(7)
C19 0.0183(10) 0.0141(11) 0.0149(10) -0.0010(8) 0.0092(8) 0.0036(8)
C20 0.0235(11) 0.0170(12) 0.0162(10) -0.0018(8) 0.0071(9) -0.0016(8)
C21 0.0320(12) 0.0209(13) 0.0175(10) 0.0035(9) 0.0087(9) 0.0055(9)
C22 0.0203(11) 0.0314(14) 0.0170(11) -0.0016(9) 0.0034(9) 0.0052(9)
C23 0.0205(11) 0.0298(14) 0.0235(11) -0.0040(9) 0.0053(9) -0.0035(9)
C24 0.0217(11) 0.0190(12) 0.0227(11) 0.0007(9) 0.0085(9) -0.0031(9)
O1 0.0272(8) 0.0087(8) 0.0186(7) 0.0021(6) 0.0133(6) 0.0022(6)
O2 0.0220(7) 0.0105(8) 0.0131(6) -0.0019(5) 0.0093(6) -0.0015(5)
O3 0.0225(7) 0.0101(8) 0.0188(7) 0.0001(5) 0.0115(6) 0.0019(6)
O4 0.0247(7) 0.0077(7) 0.0174(7) -0.0002(5) 0.0129(6) -0.0008(6)

loop_
_atom_type_symbol
_atom_type_description
_atom_type_scat_dispersion_real
_atom_type_scat_dispersion_imag
_atom_type_scat_source
C C 0.0181 0.0096 'International Tables Vol C Tables 4.2.6.8 and 6.1.1.4'
H H 0.0000 0.0000 'International Tables Vol C Tables 4.2.6.8 and 6.1.1.4'
O O 0.0492 0.0322 'International Tables Vol C Tables 4.2.6.8 and 6.1.1.4'

loop_
_geom_angle_atom_site_label_1
_geom_angle_atom_site_label_2
_geom_angle_atom_site_label_3
_geom_angle
_geom_angle_site_symmetry_1
_geom_angle_site_symmetry_3
_geom_angle_publ_flag
O1 C1 C2 111.33(15) . . ?
O1 C1 C6 108.75(15) . . ?
C2 C1 C6 111.35(16) . . ?
O1 C1 H1 108.4 . . ?
C2 C1 H1 108.4 . . ?
C6 C1 H1 108.4 . . ?
C1 C2 C3 110.10(16) . . ?
C1 C2 H2A 109.6 . . ?
C3 C2 H2A 109.6 . . ?
C1 C2 H2B 109.6 . . ?
C3 C2 H2B 109.6 . . ?
H2A C2 H2B 108.2 . . ?
C4 C3 C2 110.85(16) . . ?
C4 C3 H3A 109.5 . . ?
C2 C3 H3A 109.5 . . ?
C4 C3 H3B 109.5 . . ?
C2 C3 H3B 109.5 . . ?
H3A C3 H3B 108.1 . . ?
C3 C4 C5 111.38(17) . . ?
C3 C4 H4A 109.4 . . ?
C5 C4 H4A 109.4 . . ?
C3 C4 H4B 109.4 . . ?
C5 C4 H4B 109.4 . . ?
H4A C4 H4B 108.0 . . ?
C4 C5 C6 112.32(15) . . ?
C4 C5 H5A 109.1 . . ?
C6 C5 H5A 109.1 . . ?
C4 C5 H5B 109.1 . . ?
C6 C5 H5B 109.1 . . ?
H5A C5 H5B 107.9 . . ?
O2 C6 C7 109.89(15) . . ?
O2 C6 C1 109.16(15) . . ?
C7 C6 C1 113.25(16) . . ?
O2 C6 C5 105.96(15) . . ?
C7 C6 C5 109.94(15) . . ?
C1 C6 C5 108.36(15) . . ?
C12 C7 C8 117.84(19) . . ?
C12 C7 C6 122.70(17) . . ?
C8 C7 C6 119.45(18) . . ?
C9 C8 C7 120.7(2) . . ?
C9 C8 H8 119.6 . . ?
C7 C8 H8 119.6 . . ?
C10 C9 C8 120.5(2) . . ?
C10 C9 H9 119.8 . . ?
C8 C9 H9 119.8 . . ?
C9 C10 C11 119.4(2) . . ?
C9 C10 H10 120.3 . . ?
C11 C10 H10 120.3 . . ?
C10 C11 C12 120.3(2) . . ?
C10 C11 H11 119.8 . . ?
C12 C11 H11 119.8 . . ?
C11 C12 C7 121.2(2) . . ?
C11 C12 H12 119.4 . . ?
C7 C12 H12 119.4 . . ?
O3 C13 C14 111.88(15) . . ?
O3 C13 C18 111.62(15) . . ?
C14 C13 C18 111.47(15) . . ?
O3 C13 H13 107.2 . . ?
C14 C13 H13 107.2 . . ?
C18 C13 H13 107.2 . . ?
C13 C14 C15 111.22(15) . . ?
C13 C14 H14A 109.4 . . ?
C15 C14 H14A 109.4 . . ?
C13 C14 H14B 109.4 . . ?
C15 C14 H14B 109.4 . . ?
H14A C14 H14B 108.0 . . ?
C16 C15 C14 111.21(17) . . ?
C16 C15 H15A 109.4 . . ?
C14 C15 H15A 109.4 . . ?
C16 C15 H15B 109.4 . . ?
C14 C15 H15B 109.4 . . ?
H15A C15 H15B 108.0 . . ?
C15 C16 C17 111.47(17) . . ?
C15 C16 H16A 109.3 . . ?
C17 C16 H16A 109.3 . . ?
C15 C16 H16B 109.3 . . ?
C17 C16 H16B 109.3 . . ?
H16A C16 H16B 108.0 . . ?
C16 C17 C18 112.21(15) . . ?
C16 C17 H17A 109.2 . . ?
C18 C17 H17A 109.2 . . ?
C16 C17 H17B 109.2 . . ?
C18 C17 H17B 109.2 . . ?
H17A C17 H17B 107.9 . . ?
O4 C18 C19 109.48(15) . . ?
O4 C18 C13 106.17(14) . . ?
C19 C18 C13 113.08(16) . . ?
O4 C18 C17 110.06(15) . . ?
C19 C18 C17 110.14(15) . . ?
C13 C18 C17 107.83(16) . . ?
C20 C19 C24 117.87(18) . . ?
C20 C19 C18 122.24(18) . . ?
C24 C19 C18 119.83(18) . . ?
C21 C20 C19 121.0(2) . . ?
C21 C20 H20 119.5 . . ?
C19 C20 H20 119.5 . . ?
C22 C21 C20 120.5(2) . . ?
C22 C21 H21 119.8 . . ?
C20 C21 H21 119.8 . . ?
C23 C22 C21 119.3(2) . . ?
C23 C22 H22 120.3 . . ?
C21 C22 H22 120.3 . . ?
C22 C23 C24 120.2(2) . . ?
C22 C23 H23 119.9 . . ?
C24 C23 H23 119.9 . . ?
C19 C24 C23 121.1(2) . . ?
C19 C24 H24 119.4 . . ?
C23 C24 H24 119.4 . . ?
C1 O1 H100 109.5 . . ?
C6 O2 H101 109.5 . . ?
C13 O3 H102 109.5 . . ?
C18 O4 H103 109.5 . . ?

loop_
_geom_bond_atom_site_label_1
_geom_bond_atom_site_label_2
_geom_bond_distance
_geom_bond_site_symmetry_2
_geom_bond_publ_flag
C1 O1 1.429(2) . ?
C1 C2 1.524(3) . ?
C1 C6 1.532(3) . ?
C1 H1 1.0000 . ?
C2 C3 1.530(3) . ?
C2 H2A 0.9900 . ?
C2 H2B 0.9900 . ?
C3 C4 1.524(3) . ?
C3 H3A 0.9900 . ?
C3 H3B 0.9900 . ?
C4 C5 1.532(3) . ?
C4 H4A 0.9900 . ?
C4 H4B 0.9900 . ?
C5 C6 1.537(3) . ?
C5 H5A 0.9900 . ?
C5 H5B 0.9900 . ?
C6 O2 1.436(2) . ?
C6 C7 1.527(3) . ?
C7 C12 1.391(3) . ?
C7 C8 1.398(3) . ?
C8 C9 1.393(3) . ?
C8 H8 0.9500 . ?
C9 C10 1.376(3) . ?
C9 H9 0.9500 . ?
C10 C11 1.383(3) . ?
C10 H10 0.9500 . ?
C11 C12 1.387(3) . ?
C11 H11 0.9500 . ?
C12 H12 0.9500 . ?
C13 O3 1.431(2) . ?
C13 C14 1.522(3) . ?
C13 C18 1.531(3) . ?
C13 H13 1.0000 . ?
C14 C15 1.524(3) . ?
C14 H14A 0.9900 . ?
C14 H14B 0.9900 . ?
C15 C16 1.522(3) . ?
C15 H15A 0.9900 . ?
C15 H15B 0.9900 . ?
C16 C17 1.529(3) . ?
C16 H16A 0.9900 . ?
C16 H16B 0.9900 . ?
C17 C18 1.540(3) . ?
C17 H17A 0.9900 . ?
C17 H17B 0.9900 . ?
C18 O4 1.441(2) . ?
C18 C19 1.530(3) . ?
C19 C20 1.391(3) . ?
C19 C24 1.393(3) . ?
C20 C21 1.391(3) . ?
C20 H20 0.9500 . ?
C21 C22 1.383(3) . ?
C21 H21 0.9500 . ?
C22 C23 1.380(3) . ?
C22 H22 0.9500 . ?
C23 C24 1.395(3) . ?
C23 H23 0.9500 . ?
C24 H24 0.9500 . ?
O1 H100 0.81(3) . ?
O2 H101 0.89(3) . ?
O3 H102 0.92(3) . ?
O4 H103 0.83(3) . ?
